data_4304668
loop_
_publ_author_name
'Sihai Yang'
'Guobao Li'
'Alexander J. Blake'
'Junliang Sun'
'Ming Xiong'
'Fuhui Liao'
'Jianhua Lin'

_publ_section_title
;
Oxyfluorotitanophosphate Cluster [Ti10P4O16F44]16-: Synthesis and
Characterization of K16[Ti10P4O16F44]
;
_journal_name_full 'Inorganic Chemistry'
_journal_page_first 1414
_journal_page_last 1416
_journal_paper_doi 10.1021/ic702214g
_journal_volume 47
_journal_year 2008
_chemical_formula_sum 'F44 K16 O16 P4 Ti10'
_chemical_formula_weight 2320.48
_chemical_name_systematic
;
 ?
;
_space_group_IT_number 14
_symmetry_cell_setting monoclinic
_symmetry_space_group_name_Hall '-P 2yn'
_symmetry_space_group_name_H-M 'P 1 21/n 1'
_atom_sites_solution_hydrogens geom
_atom_sites_solution_primary direct
_atom_sites_solution_secondary difmap
_audit_creation_method SHELXL-97
_cell_angle_alpha 90.00
_cell_angle_beta 98.36(3)
_cell_angle_gamma 90.00
_cell_formula_units_Z 2
_cell_length_a 10.295(2)
_cell_length_b 10.848(2)
_cell_length_c 24.727(5)
_cell_measurement_temperature 298(2)
_cell_measurement_theta_max 25.5
_cell_measurement_theta_min 2
_cell_volume 2732.2(9)
_computing_cell_refinement 'MSC/AFC Diffractometer Control'
_computing_data_collection 'MSC/AFC Diffractometer Control'
_computing_data_reduction 'teXsan (MSC, 1992-1997)'
_computing_molecular_graphics 'Bruker SHELXTL'
_computing_publication_material 'Bruker SHELXTL'
_computing_structure_refinement 'SHELXL-97 (Sheldrick, 1997)'
_computing_structure_solution 'Bruker SHELXTL'
_diffrn_ambient_temperature 298(2)
_diffrn_measured_fraction_theta_full 0.999
_diffrn_measured_fraction_theta_max 0.999
_diffrn_measurement_device_type 'Rigaku AFC6S'
_diffrn_measurement_method \w-2\q
_diffrn_radiation_monochromator graphite
_diffrn_radiation_source 'fine-focus sealed tube'
_diffrn_radiation_type MoK\a
_diffrn_radiation_wavelength 0.71073
_diffrn_reflns_av_R_equivalents 0.0495
_diffrn_reflns_av_sigmaI/netI 0.0725
_diffrn_reflns_limit_h_max 12
_diffrn_reflns_limit_h_min 0
_diffrn_reflns_limit_k_max 13
_diffrn_reflns_limit_k_min 0
_diffrn_reflns_limit_l_max 29
_diffrn_reflns_limit_l_min -29
_diffrn_reflns_number 5388
_diffrn_reflns_theta_full 25.50
_diffrn_reflns_theta_max 25.50
_diffrn_reflns_theta_min 2.05
_diffrn_standards_interval_count 150
_diffrn_standards_number 3
_exptl_absorpt_coefficient_mu 2.915
_exptl_absorpt_correction_T_max 0.870
_exptl_absorpt_correction_T_min 0.770
_exptl_absorpt_correction_type psi-scan
_exptl_absorpt_process_details 'teXsan (MSC, 1992-1997)'
_exptl_crystal_colour colorless
_exptl_crystal_density_diffrn 2.821
_exptl_crystal_density_method 'not measured'
_exptl_crystal_description block
_exptl_crystal_F_000 2216
_exptl_crystal_size_max 0.10
_exptl_crystal_size_mid 0.07
_exptl_crystal_size_min 0.05
_refine_diff_density_max 1.823
_refine_diff_density_min -1.189
_refine_diff_density_rms 0.209
_refine_ls_extinction_method SHELXL
_refine_ls_goodness_of_fit_ref 1.000
_refine_ls_hydrogen_treatment constr
_refine_ls_matrix_type full
_refine_ls_number_parameters 406
_refine_ls_number_reflns 5088
_refine_ls_number_restraints 0
_refine_ls_restrained_S_all 1.000
_refine_ls_R_factor_all 0.1108
_refine_ls_R_factor_gt 0.0603
_refine_ls_shift/su_max 0.000
_refine_ls_shift/su_mean 0.000
_refine_ls_structure_factor_coef Fsqd
_refine_ls_weighting_details 'calc w=1/[\s^2^(Fo^2^)+(0.0600P)^2^+40.0000P] where P=(Fo^2^+2Fc^2^)/3'
_refine_ls_weighting_scheme calc
_refine_ls_wR_factor_gt 0.1487
_refine_ls_wR_factor_ref 0.1711
_reflns_number_gt 3283
_reflns_number_total 5088
_reflns_threshold_expression >2sigma(I)
_cod_data_source_file ic702214g-file003.cif
_cod_data_source_block 3
_cod_depositor_comments
;
The following automatic conversions were performed:
'_symmetry_cell_setting' value 'Monoclinic' changed to 'monoclinic'
according to '/home/saulius/struct/CIF-dictionaries/cif_core.dic'
dictionary named 'cif_core.dic' version 2.4.1 from 2010-06-29.

Automatic conversion script
Id: cif_fix_enum 1527 2010-12-29 10:47:43Z saulius 
;
_cod_original_cell_volume 2732.2(10)
_cod_original_sg_symbol_H-M 'P 21/n'
_cod_database_code 4304668

loop_
_symmetry_equiv_pos_as_xyz
'x, y, z'
'-x+1/2, y+1/2, -z+1/2'
'-x, -y, -z'
'x-1/2, -y-1/2, z-1/2'

loop_
_atom_site_label
_atom_site_type_symbol
_atom_site_fract_x
_atom_site_fract_y
_atom_site_fract_z
_atom_site_U_iso_or_equiv
_atom_site_adp_type
_atom_site_occupancy
_atom_site_symmetry_multiplicity
_atom_site_calc_flag
_atom_site_refinement_flags
_atom_site_disorder_assembly
_atom_site_disorder_group
Ti1 Ti 0.11742(15) 0.57928(14) 0.18354(6) 0.0151(3) Uani 1 1 d . . .
Ti2 Ti 0.24439(14) 0.42918(14) 0.00382(6) 0.0136(3) Uani 1 1 d . . .
Ti3 Ti 0.59577(16) 0.42156(15) 0.19572(7) 0.0201(4) Uani 1 1 d . . .
Ti4 Ti -0.04496(15) 0.11829(14) 0.09529(6) 0.0150(3) Uani 1 1 d . . .
Ti5 Ti 0.45372(15) 0.87924(14) 0.10198(6) 0.0151(3) Uani 1 1 d . . .
K1 K 0.2035(2) 0.9113(2) 0.19741(9) 0.0285(5) Uani 1 1 d . . .
K2 K 0.2863(2) 1.07851(19) -0.00579(9) 0.0256(5) Uani 1 1 d . . .
K3 K -0.0701(2) 0.2463(2) -0.05029(9) 0.0287(5) Uani 1 1 d . . .
K4 K 0.2989(2) 0.2423(2) 0.14682(10) 0.0347(6) Uani 1 1 d . . .
K5 K 0.65603(19) 0.05624(19) 0.19743(8) 0.0239(5) Uani 1 1 d . . .
K6 K 0.7794(2) 0.6915(3) 0.14837(10) 0.0452(7) Uani 1 1 d . . .
K7 K 0.3880(2) 0.7019(2) -0.05603(11) 0.0421(6) Uani 1 1 d . . .
K8 K 0.9590(3) 0.2793(3) 0.22260(11) 0.0496(8) Uani 1 1 d . . .
P1 P 0.3759(2) 0.5875(2) 0.11398(9) 0.0179(5) Uani 1 1 d . . .
P2 P -0.0135(2) 0.4162(2) 0.07512(9) 0.0136(4) Uani 1 1 d . . .
O1 O 0.4626(7) 0.4814(6) 0.1370(3) 0.0302(16) Uani 1 1 d . . .
O2 O 0.0917(8) 0.3985(6) 0.0381(3) 0.043(2) Uani 1 1 d . . .
O3 O 0.3078(7) 0.5548(6) 0.0563(3) 0.0313(17) Uani 1 1 d . . .
O4 O 0.2700(7) 0.6160(7) 0.1505(3) 0.0321(17) Uani 1 1 d . . .
O5 O 0.4594(6) 0.7023(6) 0.1094(3) 0.0266(15) Uani 1 1 d . . .
O6 O 0.0224(7) 0.5237(6) 0.1136(3) 0.0261(15) Uani 1 1 d . . .
O7 O 0.1460(7) 0.5576(6) -0.0398(3) 0.0297(16) Uani 1 1 d . . .
O8 O -0.0273(7) 0.2984(6) 0.1074(2) 0.0234(14) Uani 1 1 d . . .
F1 F -0.1694(6) 0.1250(6) 0.1419(3) 0.0423(16) Uani 1 1 d . . .
F2 F 0.6364(6) 0.5799(5) 0.2212(2) 0.0324(13) Uani 1 1 d . . .
F3 F 0.4677(7) 0.4025(9) 0.2386(3) 0.067(2) Uani 1 1 d . . .
F4 F -0.0637(6) -0.0488(5) 0.0871(2) 0.0347(14) Uani 1 1 d . . .
F5 F 0.1705(5) 0.4174(5) 0.1998(2) 0.0260(12) Uani 1 1 d . . .
F6 F 0.1823(5) 0.3057(5) -0.0455(2) 0.0245(12) Uani 1 1 d . . .
F7 F 0.4568(5) 0.8918(5) 0.1778(2) 0.0271(12) Uani 1 1 d . . .
F8 F -0.1742(6) 0.1472(5) 0.0363(2) 0.0381(15) Uani 1 1 d . . .
F9 F 0.0496(5) 0.7330(5) 0.1622(2) 0.0264(12) Uani 1 1 d . . .
F10 F -0.0302(6) 0.5476(6) 0.2159(2) 0.0374(15) Uani 1 1 d . . .
F11 F 0.5590(6) 0.2661(5) 0.1654(3) 0.0430(16) Uani 1 1 d . . .
F12 F 0.0857(6) 0.1042(6) 0.1546(3) 0.0494(19) Uani 1 1 d . . .
F13 F 0.3390(5) 0.3075(5) 0.0456(2) 0.0291(13) Uani 1 1 d . . .
F14 F 0.2029(6) 0.6373(6) 0.2487(2) 0.0419(16) Uani 1 1 d . . .
F15 F 0.7203(6) 0.3533(6) 0.2502(2) 0.0388(16) Uani 1 1 d . . .
F16 F 0.3794(6) 0.4557(6) -0.0334(3) 0.0440(17) Uani 1 1 d . . .
F17 F 0.7226(6) 0.4357(7) 0.1516(3) 0.0463(17) Uani 1 1 d . . .
F18 F 0.0791(7) 0.1238(6) 0.0491(3) 0.0487(18) Uani 1 1 d . . .
F19 F 0.6358(5) 0.8868(5) 0.1124(2) 0.0276(13) Uani 1 1 d . . .
F20 F 0.2729(5) 0.8794(6) 0.0927(2) 0.0334(14) Uani 1 1 d . . .
F21 F 0.4534(5) 0.8715(5) 0.0274(2) 0.0269(12) Uani 1 1 d . . .
F22 F 0.4486(6) 1.0506(5) 0.0980(2) 0.0348(14) Uani 1 1 d . . .

loop_
_atom_site_aniso_label
_atom_site_aniso_U_11
_atom_site_aniso_U_22
_atom_site_aniso_U_33
_atom_site_aniso_U_23
_atom_site_aniso_U_13
_atom_site_aniso_U_12
Ti1 0.0169(8) 0.0145(8) 0.0141(7) 0.0000(6) 0.0030(6) -0.0008(6)
Ti2 0.0098(7) 0.0144(7) 0.0161(8) 0.0005(6) 0.0002(6) 0.0009(6)
Ti3 0.0201(8) 0.0173(8) 0.0212(8) 0.0010(7) -0.0020(6) 0.0001(7)
Ti4 0.0129(7) 0.0146(8) 0.0176(8) -0.0010(6) 0.0024(6) 0.0003(6)
Ti5 0.0122(7) 0.0177(8) 0.0147(8) -0.0016(6) 0.0004(6) 0.0002(6)
K1 0.0297(11) 0.0282(11) 0.0274(11) -0.0015(9) 0.0037(9) -0.0038(10)
K2 0.0234(10) 0.0218(10) 0.0308(11) -0.0014(9) 0.0008(9) 0.0011(9)
K3 0.0240(11) 0.0359(12) 0.0262(11) -0.0007(9) 0.0031(8) -0.0054(10)
K4 0.0266(12) 0.0418(14) 0.0376(13) 0.0011(11) 0.0115(10) -0.0034(10)
K5 0.0218(10) 0.0266(11) 0.0227(10) 0.0021(8) 0.0011(8) -0.0033(8)
K6 0.0355(14) 0.0639(18) 0.0397(14) 0.0229(13) 0.0176(11) 0.0185(13)
K7 0.0357(14) 0.0440(15) 0.0499(16) -0.0163(12) 0.0169(12) -0.0106(11)
K8 0.0616(18) 0.0515(16) 0.0417(15) -0.0194(13) 0.0280(13) -0.0300(14)
P1 0.0174(11) 0.0160(11) 0.0195(11) 0.0004(9) -0.0001(9) -0.0019(9)
P2 0.0131(10) 0.0118(10) 0.0155(11) 0.0014(9) 0.0009(8) -0.0002(9)
O1 0.034(4) 0.017(3) 0.035(4) 0.000(3) -0.011(3) 0.003(3)
O2 0.050(5) 0.024(4) 0.063(5) -0.001(4) 0.036(4) -0.003(4)
O3 0.040(4) 0.018(4) 0.030(4) -0.006(3) -0.014(3) 0.006(3)
O4 0.025(4) 0.034(4) 0.042(4) 0.003(3) 0.019(3) -0.004(3)
O5 0.019(3) 0.018(3) 0.042(4) 0.000(3) 0.002(3) -0.002(3)
O6 0.037(4) 0.012(3) 0.024(4) 0.000(3) -0.012(3) -0.001(3)
O7 0.032(4) 0.016(3) 0.035(4) 0.000(3) -0.015(3) 0.003(3)
O8 0.039(4) 0.014(3) 0.018(3) 0.003(3) 0.005(3) 0.000(3)
F1 0.048(4) 0.034(3) 0.054(4) -0.009(3) 0.036(3) -0.011(3)
F2 0.033(3) 0.021(3) 0.039(3) -0.005(3) -0.008(3) 0.003(3)
F3 0.039(4) 0.118(7) 0.050(4) 0.030(5) 0.025(3) 0.002(4)
F4 0.041(4) 0.015(3) 0.048(4) -0.003(3) 0.007(3) 0.004(2)
F5 0.020(3) 0.020(3) 0.035(3) 0.003(2) -0.006(2) 0.004(2)
F6 0.026(3) 0.024(3) 0.022(3) -0.004(2) -0.001(2) -0.004(2)
F7 0.024(3) 0.035(3) 0.021(3) -0.006(2) 0.002(2) -0.005(2)
F8 0.041(4) 0.031(3) 0.036(3) 0.001(3) -0.017(3) -0.002(3)
F9 0.033(3) 0.013(3) 0.030(3) -0.002(2) -0.005(2) 0.004(2)
F10 0.033(3) 0.048(4) 0.035(3) 0.007(3) 0.017(3) 0.002(3)
F11 0.037(3) 0.023(3) 0.062(4) -0.003(3) -0.017(3) 0.001(3)
F12 0.047(4) 0.032(4) 0.058(4) 0.006(3) -0.032(3) 0.000(3)
F13 0.027(3) 0.022(3) 0.034(3) 0.000(2) -0.011(2) 0.011(2)
F14 0.049(4) 0.048(4) 0.024(3) -0.014(3) -0.012(3) 0.000(3)
F15 0.033(4) 0.037(4) 0.039(4) 0.009(3) -0.017(3) 0.006(3)
F16 0.037(4) 0.043(4) 0.059(4) -0.003(3) 0.030(3) -0.009(3)
F17 0.035(4) 0.067(5) 0.042(4) -0.010(3) 0.024(3) -0.004(3)
F18 0.049(4) 0.038(4) 0.068(5) -0.007(3) 0.040(4) 0.001(3)
F19 0.011(2) 0.032(3) 0.039(3) 0.001(3) 0.002(2) -0.003(2)
F20 0.018(3) 0.045(4) 0.035(3) -0.009(3) -0.003(2) 0.001(3)
F21 0.033(3) 0.032(3) 0.016(3) -0.001(2) 0.003(2) -0.001(3)
F22 0.039(4) 0.015(3) 0.047(4) -0.004(3) -0.006(3) 0.006(2)

loop_
_atom_type_symbol
_atom_type_description
_atom_type_scat_dispersion_real
_atom_type_scat_dispersion_imag
_atom_type_scat_source
O O 0.0106 0.0060 'International Tables Vol C Tables 4.2.6.8 and 6.1.1.4'
F F 0.0171 0.0103 'International Tables Vol C Tables 4.2.6.8 and 6.1.1.4'
P P 0.1023 0.0942 'International Tables Vol C Tables 4.2.6.8 and 6.1.1.4'
K K 0.2009 0.2494 'International Tables Vol C Tables 4.2.6.8 and 6.1.1.4'
Ti Ti 0.2776 0.4457 'International Tables Vol C Tables 4.2.6.8 and 6.1.1.4'

loop_
_geom_angle_atom_site_label_1
_geom_angle_atom_site_label_2
_geom_angle_atom_site_label_3
_geom_angle
_geom_angle_site_symmetry_1
_geom_angle_site_symmetry_3
_geom_angle_publ_flag
F14 Ti1 F10 90.2(3) . . ?
F14 Ti1 F9 93.1(3) . . ?
F10 Ti1 F9 89.5(3) . . ?
F14 Ti1 F5 92.6(3) . . ?
F10 Ti1 F5 88.0(3) . . ?
F9 Ti1 F5 173.7(2) . . ?
F14 Ti1 O4 89.2(3) . . ?
F10 Ti1 O4 178.7(3) . . ?
F9 Ti1 O4 89.4(3) . . ?
F5 Ti1 O4 93.2(3) . . ?
F14 Ti1 O6 177.7(3) . . ?
F10 Ti1 O6 89.3(3) . . ?
F9 Ti1 O6 84.6(2) . . ?
F5 Ti1 O6 89.7(2) . . ?
O4 Ti1 O6 91.3(3) . . ?
F14 Ti1 K6 114.3(2) . 1_455 ?
F10 Ti1 K6 49.7(2) . 1_455 ?
F9 Ti1 K6 47.89(18) . 1_455 ?
F5 Ti1 K6 126.96(17) . 1_455 ?
O4 Ti1 K6 129.6(2) . 1_455 ?
O6 Ti1 K6 63.7(2) . 1_455 ?
F14 Ti1 K1 60.5(2) . . ?
F10 Ti1 K1 109.9(2) . . ?
F9 Ti1 K1 39.57(17) . . ?
F5 Ti1 K1 146.59(17) . . ?
O4 Ti1 K1 68.8(2) . . ?
O6 Ti1 K1 117.58(19) . . ?
K6 Ti1 K1 84.57(7) 1_455 . ?
F14 Ti1 K1 49.6(2) . 2_545 ?
F10 Ti1 K1 84.9(2) . 2_545 ?
F9 Ti1 K1 142.14(18) . 2_545 ?
F5 Ti1 K1 43.24(17) . 2_545 ?
O4 Ti1 K1 95.6(2) . 2_545 ?
O6 Ti1 K1 132.59(19) . 2_545 ?
K6 Ti1 K1 134.00(7) 1_455 2_545 ?
K1 Ti1 K1 108.56(5) . 2_545 ?
F14 Ti1 K3 125.5(2) . 3_565 ?
F10 Ti1 K3 117.5(2) . 3_565 ?
F9 Ti1 K3 45.90(18) . 3_565 ?
F5 Ti1 K3 131.13(18) . 3_565 ?
O4 Ti1 K3 62.1(2) . 3_565 ?
O6 Ti1 K3 52.91(19) . 3_565 ?
K6 Ti1 K3 68.20(6) 1_455 3_565 ?
K1 Ti1 K3 65.95(6) . 3_565 ?
K1 Ti1 K3 157.65(7) 2_545 3_565 ?
F14 Ti1 K8 103.8(2) . 1_455 ?
F10 Ti1 K8 47.6(2) . 1_455 ?
F9 Ti1 K8 132.84(19) . 1_455 ?
F5 Ti1 K8 42.87(17) . 1_455 ?
O4 Ti1 K8 133.7(2) . 1_455 ?
O6 Ti1 K8 77.5(2) . 1_455 ?
K6 Ti1 K8 85.28(7) 1_455 1_455 ?
K1 Ti1 K8 155.02(7) . 1_455 ?
K1 Ti1 K8 64.12(6) 2_545 1_455 ?
K3 Ti1 K8 129.94(7) 3_565 1_455 ?
F16 Ti2 F6 89.9(3) . . ?
F16 Ti2 F13 90.9(3) . . ?
F6 Ti2 F13 87.4(2) . . ?
F16 Ti2 O2 175.5(4) . . ?
F6 Ti2 O2 86.5(3) . . ?
F13 Ti2 O2 91.6(3) . . ?
F16 Ti2 O3 91.1(3) . . ?
F6 Ti2 O3 178.7(3) . . ?
F13 Ti2 O3 91.7(3) . . ?
O2 Ti2 O3 92.6(3) . . ?
F16 Ti2 O7 88.9(3) . . ?
F6 Ti2 O7 92.9(3) . . ?
F13 Ti2 O7 179.6(3) . . ?
O2 Ti2 O7 88.6(3) . . ?
O3 Ti2 O7 88.0(3) . . ?
F16 Ti2 K7 44.4(2) . . ?
F6 Ti2 K7 115.56(18) . . ?
F13 Ti2 K7 125.46(19) . . ?
O2 Ti2 K7 135.5(2) . . ?
O3 Ti2 K7 65.8(2) . . ?
O7 Ti2 K7 54.2(2) . . ?
F16 Ti2 K2 91.4(2) . 1_545 ?
F6 Ti2 K2 43.72(17) . 1_545 ?
F13 Ti2 K2 43.70(17) . 1_545 ?
O2 Ti2 K2 87.8(2) . 1_545 ?
O3 Ti2 K2 135.4(2) . 1_545 ?
O7 Ti2 K2 136.6(2) . 1_545 ?
K7 Ti2 K2 135.27(7) . 1_545 ?
F16 Ti2 K3 125.2(2) . . ?
F6 Ti2 K3 38.13(17) . . ?
F13 Ti2 K3 99.91(18) . . ?
O2 Ti2 K3 50.6(3) . . ?
O3 Ti2 K3 141.3(2) . . ?
O7 Ti2 K3 80.4(2) . . ?
K7 Ti2 K3 129.30(7) . . ?
K2 Ti2 K3 64.29(5) 1_545 . ?
F16 Ti2 K6 60.8(2) . 3_665 ?
F6 Ti2 K6 34.02(17) . 3_665 ?
F13 Ti2 K6 104.34(18) . 3_665 ?
O2 Ti2 K6 114.9(3) . 3_665 ?
O3 Ti2 K6 147.3(2) . 3_665 ?
O7 Ti2 K6 75.8(2) . 3_665 ?
K7 Ti2 K6 81.82(7) . 3_665 ?
K2 Ti2 K6 66.76(6) 1_545 3_665 ?
K3 Ti2 K6 64.43(6) . 3_665 ?
F16 Ti2 K4 120.5(2) . . ?
F6 Ti2 K4 101.70(17) . . ?
F13 Ti2 K4 33.34(19) . . ?
O2 Ti2 K4 63.0(3) . . ?
O3 Ti2 K4 77.0(2) . . ?
O7 Ti2 K4 146.7(2) . . ?
K7 Ti2 K4 137.38(7) . . ?
K2 Ti2 K4 63.57(5) 1_545 . ?
K3 Ti2 K4 92.76(6) . . ?
K6 Ti2 K4 130.33(7) 3_665 . ?
F16 Ti2 K7 57.7(2) . 3_665 ?
F6 Ti2 K7 99.85(18) . 3_665 ?
F13 Ti2 K7 35.86(19) . 3_665 ?
O2 Ti2 K7 125.6(3) . 3_665 ?
O3 Ti2 K7 79.9(2) . 3_665 ?
O7 Ti2 K7 143.8(2) . 3_665 ?
K7 Ti2 K7 89.95(7) . 3_665 ?
K2 Ti2 K7 64.29(5) 1_545 3_665 ?
K3 Ti2 K7 128.55(6) . 3_665 ?
K6 Ti2 K7 96.44(6) 3_665 3_665 ?
K4 Ti2 K7 62.83(6) . 3_665 ?
F3 Ti3 F17 178.0(4) . . ?
F3 Ti3 F2 93.1(4) . . ?
F17 Ti3 F2 88.8(3) . . ?
F3 Ti3 F11 90.5(4) . . ?
F17 Ti3 F11 87.5(3) . . ?
F2 Ti3 F11 175.9(3) . . ?
F3 Ti3 F15 90.8(3) . . ?
F17 Ti3 F15 89.4(3) . . ?
F2 Ti3 F15 91.4(3) . . ?
F11 Ti3 F15 90.5(3) . . ?
F3 Ti3 O1 88.9(3) . . ?
F17 Ti3 O1 90.8(3) . . ?
F2 Ti3 O1 92.5(3) . . ?
F11 Ti3 O1 85.6(3) . . ?
F15 Ti3 O1 176.1(3) . . ?
F3 Ti3 K4 59.5(3) . . ?
F17 Ti3 K4 118.7(2) . . ?
F2 Ti3 K4 137.46(19) . . ?
F11 Ti3 K4 43.8(2) . . ?
F15 Ti3 K4 118.5(2) . . ?
O1 Ti3 K4 58.1(2) . . ?
F3 Ti3 K5 96.5(3) . 2_655 ?
F17 Ti3 K5 85.1(2) . 2_655 ?
F2 Ti3 K5 45.08(17) . 2_655 ?
F11 Ti3 K5 136.4(2) . 2_655 ?
F15 Ti3 K5 46.6(2) . 2_655 ?
O1 Ti3 K5 137.4(2) . 2_655 ?
K4 Ti3 K5 154.03(7) . 2_655 ?
F3 Ti3 K7 129.2(3) . 3_665 ?
F17 Ti3 K7 49.1(2) . 3_665 ?
F2 Ti3 K7 127.5(2) . 3_665 ?
F11 Ti3 K7 48.4(2) . 3_665 ?
F15 Ti3 K7 114.0(2) . 3_665 ?
O1 Ti3 K7 63.4(2) . 3_665 ?
K4 Ti3 K7 69.67(6) . 3_665 ?
K5 Ti3 K7 133.14(7) 2_655 3_665 ?
F3 Ti3 K6 135.2(3) . . ?
F17 Ti3 K6 46.6(2) . . ?
F2 Ti3 K6 44.5(2) . . ?
F11 Ti3 K6 131.4(2) . . ?
F15 Ti3 K6 102.1(2) . . ?
O1 Ti3 K6 80.8(2) . . ?
K4 Ti3 K6 137.78(7) . . ?
K5 Ti3 K6 65.72(6) 2_655 . ?
K7 Ti3 K6 84.21(7) 3_665 . ?
F3 Ti3 K5 90.3(3) . . ?
F17 Ti3 K5 88.1(2) . . ?
F2 Ti3 K5 152.12(18) . . ?
F11 Ti3 K5 29.67(19) . . ?
F15 Ti3 K5 60.9(2) . . ?
O1 Ti3 K5 115.2(2) . . ?
K4 Ti3 K5 66.46(6) . . ?
K5 Ti3 K5 107.04(5) 2_655 . ?
K7 Ti3 K5 68.12(6) 3_665 . ?
K6 Ti3 K5 133.49(7) . . ?
F3 Ti3 K8 126.6(3) . . ?
F17 Ti3 K8 53.2(2) . . ?
F2 Ti3 K8 98.11(18) . . ?
F11 Ti3 K8 81.3(2) . . ?
F15 Ti3 K8 37.3(2) . . ?
O1 Ti3 K8 141.8(2) . . ?
K4 Ti3 K8 124.17(7) . . ?
K5 Ti3 K8 60.20(6) 2_655 . ?
K7 Ti3 K8 81.31(7) 3_665 . ?
K6 Ti3 K8 81.51(6) . . ?
K5 Ti3 K8 58.60(5) . . ?
F4 Ti4 F18 92.0(3) . . ?
F4 Ti4 F1 92.1(3) . . ?
F18 Ti4 F1 175.9(3) . . ?
F4 Ti4 F12 93.4(3) . . ?
F18 Ti4 F12 90.3(3) . . ?
F1 Ti4 F12 89.9(3) . . ?
F4 Ti4 F8 91.6(3) . . ?
F18 Ti4 F8 89.4(3) . . ?
F1 Ti4 F8 90.0(3) . . ?
F12 Ti4 F8 175.0(3) . . ?
F4 Ti4 O8 177.4(3) . . ?
F18 Ti4 O8 90.3(3) . . ?
F1 Ti4 O8 85.6(3) . . ?
F12 Ti4 O8 85.5(3) . . ?
F8 Ti4 O8 89.5(3) . . ?
F4 Ti4 K8 124.4(2) . 1_455 ?
F18 Ti4 K8 127.5(2) . 1_455 ?
F1 Ti4 K8 49.8(2) . 1_455 ?
F12 Ti4 K8 55.3(2) . 1_455 ?
F8 Ti4 K8 121.5(2) . 1_455 ?
O8 Ti4 K8 53.10(18) . 1_455 ?
F4 Ti4 K2 47.2(2) . 3_565 ?
F18 Ti4 K2 96.5(2) . 3_565 ?
F1 Ti4 K2 86.0(2) . 3_565 ?
F12 Ti4 K2 140.0(2) . 3_565 ?
F8 Ti4 K2 44.96(19) . 3_565 ?
O8 Ti4 K2 133.6(2) . 3_565 ?
K8 Ti4 K2 135.76(7) 1_455 3_565 ?
F4 Ti4 K4 117.5(2) . . ?
F18 Ti4 K4 60.1(2) . . ?
F1 Ti4 K4 118.1(2) . . ?
F12 Ti4 K4 39.9(2) . . ?
F8 Ti4 K4 136.6(2) . . ?
O8 Ti4 K4 62.8(2) . . ?
K8 Ti4 K4 69.24(7) 1_455 . ?
K2 Ti4 K4 154.01(7) 3_565 . ?
F4 Ti4 K3 105.3(2) . . ?
F18 Ti4 K3 50.3(2) . . ?
F1 Ti4 K3 127.9(2) . . ?
F12 Ti4 K3 135.9(2) . . ?
F8 Ti4 K3 42.0(2) . . ?
O8 Ti4 K3 77.09(18) . . ?
K8 Ti4 K3 129.58(7) 1_455 . ?
K2 Ti4 K3 72.73(6) 3_565 . ?
K4 Ti4 K3 96.78(6) . . ?
F4 Ti4 K1 64.1(2) . 1_545 ?
F18 Ti4 K1 88.4(2) . 1_545 ?
F1 Ti4 K1 93.8(2) . 1_545 ?
F12 Ti4 K1 29.5(2) . 1_545 ?
F8 Ti4 K1 155.5(2) . 1_545 ?
O8 Ti4 K1 114.9(2) . 1_545 ?
K8 Ti4 K1 78.21(7) 1_455 1_545 ?
K2 Ti4 K1 111.13(6) 3_565 1_545 ?
K4 Ti4 K1 60.85(6) . 1_545 ?
K3 Ti4 K1 138.09(6) . 1_545 ?
F4 Ti4 K7 112.2(2) . 3_565 ?
F18 Ti4 K7 120.0(2) . 3_565 ?
F1 Ti4 K7 57.8(2) . 3_565 ?
F12 Ti4 K7 138.0(2) . 3_565 ?
F8 Ti4 K7 39.1(2) . 3_565 ?
O8 Ti4 K7 67.5(2) . 3_565 ?
K8 Ti4 K7 82.75(7) 1_455 3_565 ?
K2 Ti4 K7 69.55(6) 3_565 3_565 ?
K4 Ti4 K7 130.24(7) . 3_565 ?
K3 Ti4 K7 70.19(6) . 3_565 ?
K1 Ti4 K7 151.59(6) 1_545 3_565 ?
F20 Ti5 F21 91.2(3) . . ?
F20 Ti5 F19 177.3(3) . . ?
F21 Ti5 F19 89.8(3) . . ?
F20 Ti5 F22 88.4(3) . . ?
F21 Ti5 F22 89.8(3) . . ?
F19 Ti5 F22 89.1(3) . . ?
F20 Ti5 F7 89.6(3) . . ?
F21 Ti5 F7 178.2(3) . . ?
F19 Ti5 F7 89.3(2) . . ?
F22 Ti5 F7 88.6(3) . . ?
F20 Ti5 O5 91.7(3) . . ?
F21 Ti5 O5 92.6(3) . . ?
F19 Ti5 O5 90.8(3) . . ?
F22 Ti5 O5 177.6(3) . . ?
F7 Ti5 O5 88.9(3) . . ?
F20 Ti5 K5 125.21(19) . 1_565 ?
F21 Ti5 K5 127.97(18) . 1_565 ?
F19 Ti5 K5 52.44(18) . 1_565 ?
F22 Ti5 K5 59.70(19) . 1_565 ?
F7 Ti5 K5 50.37(17) . 1_565 ?
O5 Ti5 K5 118.5(2) . 1_565 ?
F20 Ti5 K2 63.2(2) . . ?
F21 Ti5 K2 50.75(18) . . ?
F19 Ti5 K2 115.72(19) . . ?
F22 Ti5 K2 50.63(19) . . ?
F7 Ti5 K2 128.50(19) . . ?
O5 Ti5 K2 131.4(2) . . ?
K5 Ti5 K2 109.82(7) 1_565 . ?
F20 Ti5 K1 45.92(18) . . ?
F21 Ti5 K1 136.93(19) . . ?
F19 Ti5 K1 132.85(19) . . ?
F22 Ti5 K1 85.6(2) . . ?
F7 Ti5 K1 43.80(17) . . ?
O5 Ti5 K1 92.7(2) . . ?
K5 Ti5 K1 85.44(6) 1_565 . ?
K2 Ti5 K1 96.28(6) . . ?
F20 Ti5 K2 134.6(2) . 3_675 ?
F21 Ti5 K2 44.76(18) . 3_675 ?
F19 Ti5 K2 45.83(18) . 3_675 ?
F22 Ti5 K2 82.3(2) . 3_675 ?
F7 Ti5 K2 134.06(17) . 3_675 ?
O5 Ti5 K2 99.4(2) . 3_675 ?
K5 Ti5 K2 87.26(6) 1_565 3_675 ?
K2 Ti5 K2 77.08(6) . 3_675 ?
K1 Ti5 K2 167.84(6) . 3_675 ?
F20 Ti5 K6 146.8(2) . . ?
F21 Ti5 K6 98.34(19) . . ?
F19 Ti5 K6 35.37(18) . . ?
F22 Ti5 K6 123.1(2) . . ?
F7 Ti5 K6 81.77(18) . . ?
O5 Ti5 K6 56.4(2) . . ?
K5 Ti5 K6 71.88(7) 1_565 . ?
K2 Ti5 K6 143.70(7) . . ?
K1 Ti5 K6 119.78(6) . . ?
K2 Ti5 K6 66.69(5) 3_675 . ?
F20 Ti5 K3 22.10(19) . 3_565 ?
F21 Ti5 K3 79.41(18) . 3_565 ?
F19 Ti5 K3 160.55(19) . 3_565 ?
F22 Ti5 K3 106.83(19) . 3_565 ?
F7 Ti5 K3 101.90(17) . 3_565 ?
O5 Ti5 K3 73.8(2) . 3_565 ?
K5 Ti5 K3 145.84(6) 1_565 3_565 ?
K2 Ti5 K3 69.36(6) . 3_565 ?
K1 Ti5 K3 61.32(5) . 3_565 ?
K2 Ti5 K3 123.87(6) 3_675 3_565 ?
K6 Ti5 K3 130.01(7) . 3_565 ?
F3 K1 F12 87.6(3) 2 1_565 ?
F3 K1 F9 74.5(2) 2 . ?
F12 K1 F9 104.04(19) 1_565 . ?
F3 K1 F5 72.2(2) 2 2 ?
F12 K1 F5 120.3(2) 1_565 2 ?
F9 K1 F5 121.97(18) . 2 ?
F3 K1 F7 151.2(2) 2 . ?
F12 K1 F7 113.4(2) 1_565 . ?
F9 K1 F7 116.05(18) . . ?
F5 K1 F7 80.02(17) 2 . ?
F3 K1 F20 149.9(2) 2 . ?
F12 K1 F20 83.6(2) 1_565 . ?
F9 K1 F20 79.71(18) . . ?
F5 K1 F20 136.43(18) 2 . ?
F7 K1 F20 56.53(16) . . ?
F3 K1 F14 87.7(2) 2 2 ?
F12 K1 F14 66.68(19) 1_565 2 ?
F9 K1 F14 160.6(2) . 2 ?
F5 K1 F14 57.22(16) 2 2 ?
F7 K1 F14 83.36(18) . 2 ?
F20 K1 F14 114.69(19) . 2 ?
F3 K1 F14 71.3(3) 2 . ?
F12 K1 F14 152.0(2) 1_565 . ?
F9 K1 F14 53.49(16) . . ?
F5 K1 F14 71.28(15) 2 . ?
F7 K1 F14 93.12(18) . . ?
F20 K1 F14 105.30(18) . . ?
F14 K1 F14 128.26(8) 2 . ?
F3 K1 Ti1 81.0(2) 2 . ?
F12 K1 Ti1 131.33(16) 1_565 . ?
F9 K1 Ti1 27.37(12) . . ?
F5 K1 Ti1 100.82(13) 2 . ?
F7 K1 Ti1 97.44(13) . . ?
F20 K1 Ti1 83.36(14) . . ?
F14 K1 Ti1 157.70(13) 2 . ?
F14 K1 Ti1 29.56(10) . . ?
F3 K1 Ti1 80.43(18) 2 2 ?
F12 K1 Ti1 94.41(16) 1_565 2 ?
F9 K1 Ti1 147.98(15) . 2 ?
F5 K1 Ti1 28.46(12) 2 2 ?
F7 K1 Ti1 78.56(12) . 2 ?
F20 K1 Ti1 128.90(13) . 2 ?
F14 K1 Ti1 28.89(11) 2 2 ?
F14 K1 Ti1 99.73(11) . 2 ?
Ti1 K1 Ti1 129.28(7) . 2 ?
F3 K1 Ti5 172.5(2) 2 . ?
F12 K1 Ti5 98.21(19) 1_565 . ?
F9 K1 Ti5 99.36(14) . . ?
F5 K1 Ti5 108.44(13) 2 . ?
F7 K1 Ti5 28.42(11) . . ?
F20 K1 Ti5 28.16(11) . . ?
F14 K1 Ti5 98.92(14) 2 . ?
F14 K1 Ti5 101.66(13) . . ?
Ti1 K1 Ti5 91.62(6) . . ?
Ti1 K1 Ti5 103.68(6) 2 . ?
F3 K1 K4 117.2(2) 2 1_565 ?
F12 K1 K4 42.04(16) 1_565 1_565 ?
F9 K1 K4 137.88(14) . 1_565 ?
F5 K1 K4 99.69(13) 2 1_565 ?
F7 K1 K4 74.21(13) . 1_565 ?
F20 K1 K4 73.33(14) . 1_565 ?
F14 K1 K4 45.31(12) 2 1_565 ?
F14 K1 K4 165.82(13) . 1_565 ?
Ti1 K1 K4 156.11(8) . 1_565 ?
Ti1 K1 K4 71.90(6) 2 1_565 ?
Ti5 K1 K4 70.25(6) . 1_565 ?
F18 K2 F8 88.3(2) 1_565 3_565 ?
F18 K2 F13 74.33(19) 1_565 1_565 ?
F8 K2 F13 162.4(2) 3_565 1_565 ?
F18 K2 F6 74.35(19) 1_565 1_565 ?
F8 K2 F6 124.02(17) 3_565 1_565 ?
F13 K2 F6 54.52(15) 1_565 1_565 ?
F18 K2 F4 76.4(2) 1_565 3_565 ?
F8 K2 F4 56.22(16) 3_565 3_565 ?
F13 K2 F4 120.27(16) 1_565 3_565 ?
F6 K2 F4 67.96(16) 1_565 3_565 ?
F18 K2 F21 151.5(2) 1_565 3_675 ?
F8 K2 F21 118.82(19) 3_565 3_675 ?
F13 K2 F21 78.01(17) 1_565 3_675 ?
F6 K2 F21 95.07(17) 1_565 3_675 ?
F4 K2 F21 124.82(18) 3_565 3_675 ?
F18 K2 F22 88.3(2) 1_565 . ?
F8 K2 F22 108.46(17) 3_565 . ?
F13 K2 F22 68.86(16) 1_565 . ?
F6 K2 F22 123.26(16) 1_565 . ?
F4 K2 F22 157.99(19) 3_565 . ?
F21 K2 F22 75.39(17) 3_675 . ?
F18 K2 F21 118.4(2) 1_565 . ?
F8 K2 F21 66.11(17) 3_565 . ?
F13 K2 F21 119.60(16) 1_565 . ?
F6 K2 F21 165.39(17) 1_565 . ?
F4 K2 F21 120.09(17) 3_565 . ?
F21 K2 F21 70.33(18) 3_675 . ?
F22 K2 F21 54.23(15) . . ?
F18 K2 F19 140.3(2) 1_565 3_675 ?
F8 K2 F19 91.52(18) 3_565 3_675 ?
F13 K2 F19 103.67(17) 1_565 3_675 ?
F6 K2 F19 73.08(16) 1_565 3_675 ?
F4 K2 F19 70.81(16) 3_565 3_675 ?
F21 K2 F19 54.03(15) 3_675 3_675 ?
F22 K2 F19 128.87(17) . 3_675 ?
F21 K2 F19 97.38(16) . 3_675 ?
F18 K2 F20 68.21(18) 1_565 . ?
F8 K2 F20 63.76(16) 3_565 . ?
F13 K2 F20 105.88(16) 1_565 . ?
F6 K2 F20 141.65(16) 1_565 . ?
F4 K2 F20 109.57(16) 3_565 . ?
F21 K2 F20 113.97(15) 3_675 . ?
F22 K2 F20 49.18(15) . . ?
F21 K2 F20 50.24(15) . . ?
F19 K2 F20 144.32(17) 3_675 . ?
F18 K2 Ti5 93.64(17) 1_565 . ?
F8 K2 Ti5 79.02(13) 3_565 . ?
F13 K2 Ti5 98.85(12) 1_565 . ?
F6 K2 Ti5 152.62(13) 1_565 . ?
F4 K2 Ti5 133.98(13) 3_565 . ?
F21 K2 Ti5 83.87(12) 3_675 . ?
F22 K2 Ti5 30.12(11) . . ?
F21 K2 Ti5 29.80(10) . . ?
F19 K2 Ti5 125.25(12) 3_675 . ?
F20 K2 Ti5 30.15(10) . . ?
F18 K2 Ti4 84.10(16) 1_565 3_565 ?
F8 K2 Ti4 28.26(12) 3_565 3_565 ?
F13 K2 Ti4 147.11(13) 1_565 3_565 ?
F6 K2 Ti4 96.17(12) 1_565 3_565 ?
F4 K2 Ti4 28.22(11) 3_565 3_565 ?
F21 K2 Ti4 123.82(12) 3_675 3_565 ?
F22 K2 Ti4 135.95(13) . 3_565 ?
F21 K2 Ti4 92.38(12) . 3_565 ?
F19 K2 Ti4 77.50(11) 3_675 3_565 ?
F20 K2 Ti4 88.14(11) . 3_565 ?
Ti5 K2 Ti4 107.16(7) . 3_565 ?
F20 K3 F6 150.58(19) 3_565 . ?
F20 K3 F8 74.15(18) 3_565 . ?
F6 K3 F8 123.25(19) . . ?
F20 K3 F4 82.49(19) 3_565 3 ?
F6 K3 F4 70.96(17) . 3 ?
F8 K3 F4 102.85(19) . 3 ?
F20 K3 F9 79.31(18) 3_565 3_565 ?
F6 K3 F9 79.19(17) . 3_565 ?
F8 K3 F9 152.94(18) . 3_565 ?
F4 K3 F9 68.08(17) 3 3_565 ?
F20 K3 F18 112.6(2) 3_565 . ?
F6 K3 F18 72.04(17) . . ?
F8 K3 F18 53.29(17) . . ?
F4 K3 F18 73.02(18) 3 . ?
F9 K3 F18 137.32(17) 3_565 . ?
F20 K3 O6 114.0(2) 3_565 3_565 ?
F6 K3 O6 65.95(18) . 3_565 ?
F8 K3 O6 146.8(2) . 3_565 ?
F4 K3 O6 109.98(19) 3 3_565 ?
F9 K3 O6 51.96(16) 3_565 3_565 ?
F18 K3 O6 133.23(18) . 3_565 ?
F20 K3 O2 154.9(2) 3_565 . ?
F6 K3 O2 53.58(17) . . ?
F8 K3 O2 83.53(19) . . ?
F4 K3 O2 114.2(2) 3 . ?
F9 K3 O2 123.53(19) 3_565 . ?
F18 K3 O2 59.43(19) . . ?
O6 K3 O2 79.09(19) 3_565 . ?
F20 K3 O3 76.89(18) 3_565 3_565 ?
F6 K3 O3 124.38(19) . 3_565 ?
F8 K3 O3 85.34(19) . 3_565 ?
F4 K3 O3 154.84(19) 3 3_565 ?
F9 K3 O3 93.78(17) 3_565 3_565 ?
F18 K3 O3 128.45(18) . 3_565 ?
O6 K3 O3 66.83(19) 3_565 3_565 ?
O2 K3 O3 90.14(19) . 3_565 ?
F20 K3 O7 111.24(19) 3_565 3_565 ?
F6 K3 O7 98.10(18) . 3_565 ?
F8 K3 O7 64.08(18) . 3_565 ?
F4 K3 O7 155.50(18) 3 3_565 ?
F9 K3 O7 132.87(17) 3_565 3_565 ?
F18 K3 O7 82.81(17) . 3_565 ?
O6 K3 O7 83.61(18) 3_565 3_565 ?
O2 K3 O7 46.66(18) . 3_565 ?
O3 K3 O7 48.96(16) 3_565 3_565 ?
F20 K3 O4 63.88(19) 3_565 3_565 ?
F6 K3 O4 114.68(17) . 3_565 ?
F8 K3 O4 119.03(18) . 3_565 ?
F4 K3 O4 112.62(19) 3 3_565 ?
F9 K3 O4 50.24(16) 3_565 3_565 ?
F18 K3 O4 172.07(17) . 3_565 ?
O6 K3 O4 51.30(17) 3_565 3_565 ?
O2 K3 O4 120.4(2) . 3_565 ?
O3 K3 O4 44.72(17) 3_565 3_565 ?
O7 K3 O4 91.83(17) 3_565 3_565 ?
F20 K3 P2 130.03(15) 3_565 . ?
F6 K3 P2 78.57(13) . . ?
F8 K3 P2 63.87(13) . . ?
F4 K3 P2 131.03(15) 3 . ?
F9 K3 P2 141.63(13) 3_565 . ?
F18 K3 P2 61.40(13) . . ?
O6 K3 P2 90.32(13) 3_565 . ?
O2 K3 P2 25.02(14) . . ?
O3 K3 P2 74.00(13) 3_565 . ?
O7 K3 P2 25.38(11) 3_565 . ?
O4 K3 P2 114.69(14) 3_565 . ?
F11 K4 F12 148.5(2) . . ?
F11 K4 F13 81.3(2) . . ?
F12 K4 F13 116.8(2) . . ?
F11 K4 F5 113.05(19) . . ?
F12 K4 F5 84.1(2) . . ?
F13 K4 F5 114.27(18) . . ?
F11 K4 F14 91.2(2) . 2_545 ?
F12 K4 F14 66.15(19) . 2_545 ?
F13 K4 F14 168.2(2) . 2_545 ?
F5 K4 F14 77.03(18) . 2_545 ?
F11 K4 F22 64.33(18) . 1_545 ?
F12 K4 F22 96.7(2) . 1_545 ?
F13 K4 F22 69.19(17) . 1_545 ?
F5 K4 F22 175.68(18) . 1_545 ?
F14 K4 F22 99.4(2) 2_545 1_545 ?
F11 K4 O1 52.58(18) . . ?
F12 K4 O1 157.6(2) . . ?
F13 K4 O1 63.36(18) . . ?
F5 K4 O1 76.47(18) . . ?
F14 K4 O1 118.8(2) 2_545 . ?
F22 K4 O1 103.53(18) 1_545 . ?
F11 K4 F3 52.42(19) . . ?
F12 K4 F3 128.5(2) . . ?
F13 K4 F3 112.34(18) . . ?
F5 K4 F3 62.10(18) . . ?
F14 K4 F3 69.04(19) 2_545 . ?
F22 K4 F3 114.52(19) 1_545 . ?
O1 K4 F3 49.77(18) . . ?
F11 K4 F18 136.5(2) . . ?
F12 K4 F18 50.15(18) . . ?
F13 K4 F18 66.72(17) . . ?
F5 K4 F18 106.87(16) . . ?
F14 K4 F18 114.52(19) 2_545 . ?
F22 K4 F18 76.72(16) 1_545 . ?
O1 K4 F18 125.70(18) . . ?
F3 K4 F18 168.1(2) . . ?
F11 K4 O8 162.79(19) . . ?
F12 K4 O8 48.69(17) . . ?
F13 K4 O8 87.99(16) . . ?
F5 K4 O8 59.48(15) . . ?
F14 K4 O8 101.31(18) 2_545 . ?
F22 K4 O8 124.05(17) 1_545 . ?
O1 K4 O8 110.46(17) . . ?
F3 K4 O8 121.41(19) . . ?
F18 K4 O8 47.39(15) . . ?
F11 K4 Ti3 28.92(13) . . ?
F12 K4 Ti3 156.92(17) . . ?
F13 K4 Ti3 86.25(13) . . ?
F5 K4 Ti3 84.97(13) . . ?
F14 K4 Ti3 91.61(14) 2_545 . ?
F22 K4 Ti3 92.80(13) 1_545 . ?
O1 K4 Ti3 32.18(12) . . ?
F3 K4 Ti3 29.67(12) . . ?
F18 K4 Ti3 152.92(13) . . ?
O8 K4 Ti3 137.42(13) . . ?
F11 K4 Ti4 161.73(16) . . ?
F12 K4 Ti4 26.18(13) . . ?
F13 K4 Ti4 92.42(14) . . ?
F5 K4 Ti4 85.18(12) . . ?
F14 K4 Ti4 91.94(14) 2_545 . ?
F22 K4 Ti4 97.40(13) 1_545 . ?
O1 K4 Ti4 138.57(14) . . ?
F3 K4 Ti4 144.62(14) . . ?
F18 K4 Ti4 28.64(11) . . ?
O8 K4 Ti4 31.09(11) . . ?
Ti3 K4 Ti4 168.50(8) . . ?
F1 K5 F11 81.2(2) 1_655 . ?
F1 K5 F10 156.2(2) 1_655 2_545 ?
F11 K5 F10 93.8(2) . 2_545 ?
F1 K5 F7 132.6(2) 1_655 1_545 ?
F11 K5 F7 106.19(19) . 1_545 ?
F10 K5 F7 71.13(18) 2_545 1_545 ?
F1 K5 F2 80.2(2) 1_655 2_645 ?
F11 K5 F2 111.88(19) . 2_645 ?
F10 K5 F2 80.21(19) 2_545 2_645 ?
F7 K5 F2 133.31(18) 1_545 2_645 ?
F1 K5 F15 100.0(2) 1_655 2_645 ?
F11 K5 F15 169.2(2) . 2_645 ?
F10 K5 F15 80.8(2) 2_545 2_645 ?
F7 K5 F15 81.06(17) 1_545 2_645 ?
F2 K5 F15 58.11(16) 2_645 2_645 ?
F1 K5 F19 76.43(18) 1_655 1_545 ?
F11 K5 F19 111.8(2) . 1_545 ?
F10 K5 F19 126.48(19) 2_545 1_545 ?
F7 K5 F19 57.12(16) 1_545 1_545 ?
F2 K5 F19 125.84(18) 2_645 1_545 ?
F15 K5 F19 78.84(18) 2_645 1_545 ?
F1 K5 F22 92.2(2) 1_655 1_545 ?
F11 K5 F22 64.42(17) . 1_545 ?
F10 K5 F22 106.61(19) 2_545 1_545 ?
F7 K5 F22 54.00(16) 1_545 1_545 ?
F2 K5 F22 172.14(19) 2_645 1_545 ?
F15 K5 F22 126.05(17) 2_645 1_545 ?
F19 K5 F22 53.34(15) 1_545 1_545 ?
F1 K5 Ti5 101.35(16) 1_655 1_545 ?
F11 K5 Ti5 96.46(15) . 1_545 ?
F10 K5 Ti5 102.30(15) 2_545 1_545 ?
F7 K5 Ti5 32.24(11) 1_545 1_545 ?
F2 K5 Ti5 151.42(14) 2_645 1_545 ?
F15 K5 Ti5 93.86(13) 2_645 1_545 ?
F19 K5 Ti5 31.98(11) 1_545 1_545 ?
F22 K5 Ti5 32.24(11) 1_545 1_545 ?
F1 K5 Ti3 91.86(17) 1_655 2_645 ?
F11 K5 Ti3 140.23(15) . 2_645 ?
F10 K5 Ti3 77.14(14) 2_545 2_645 ?
F7 K5 Ti3 107.10(13) 1_545 2_645 ?
F2 K5 Ti3 28.82(12) 2_645 2_645 ?
F15 K5 Ti3 29.41(12) 2_645 2_645 ?
F19 K5 Ti3 104.32(13) 1_545 2_645 ?
F22 K5 Ti3 155.33(12) 1_545 2_645 ?
Ti5 K5 Ti3 123.26(7) 1_545 2_645 ?
F1 K5 K8 143.14(17) 1_655 2_645 ?
F11 K5 K8 135.35(17) . 2_645 ?
F10 K5 K8 48.82(15) 2_545 2_645 ?
F7 K5 K8 45.64(13) 1_545 2_645 ?
F2 K5 K8 87.78(14) 2_645 2_645 ?
F15 K5 K8 45.48(14) 2_645 2_645 ?
F19 K5 K8 83.01(13) 1_545 2_645 ?
F22 K5 K8 99.64(13) 1_545 2_645 ?
Ti5 K5 K8 73.85(7) 1_545 2_645 ?
Ti3 K5 K8 63.90(6) 2_645 2_645 ?
F1 K5 K8 44.98(15) 1_655 . ?
F11 K5 K8 76.50(15) . . ?
F10 K5 K8 111.24(15) 2_545 . ?
F7 K5 K8 176.46(14) 1_545 . ?
F2 K5 K8 46.00(13) 2_645 . ?
F15 K5 K8 96.62(14) 2_645 . ?
F19 K5 K8 119.90(13) 1_545 . ?
F22 K5 K8 126.48(14) 1_545 . ?
Ti5 K5 K8 146.02(7) 1_545 . ?
Ti3 K5 K8 71.32(7) 2_645 . ?
K8 K5 K8 133.77(6) 2_645 . ?
F6 K6 F19 79.73(18) 3_665 . ?
F6 K6 F2 143.5(2) 3_665 . ?
F19 K6 F2 104.09(18) . . ?
F6 K6 F9 80.19(17) 3_665 1_655 ?
F19 K6 F9 114.08(18) . 1_655 ?
F2 K6 F9 127.37(18) . 1_655 ?
F6 K6 F17 95.67(19) 3_665 . ?
F19 K6 F17 132.9(2) . . ?
F2 K6 F17 54.72(17) . . ?
F9 K6 F17 111.11(18) 1_655 . ?
F6 K6 F10 112.70(18) 3_665 1_655 ?
F19 K6 F10 159.0(2) . 1_655 ?
F2 K6 F10 76.39(17) . 1_655 ?
F9 K6 F10 55.10(16) 1_655 1_655 ?
F17 K6 F10 64.8(2) . 1_655 ?
F6 K6 F15 143.5(2) 3_665 2_655 ?
F19 K6 F15 75.62(18) . 2_655 ?
F2 K6 F15 69.80(17) . 2_655 ?
F9 K6 F15 85.70(17) 1_655 2_655 ?
F17 K6 F15 120.87(19) . 2_655 ?
F10 K6 F15 85.16(18) 1_655 2_655 ?
F6 K6 O5 90.03(18) 3_665 . ?
F19 K6 O5 52.48(16) . . ?
F2 K6 O5 66.54(17) . . ?
F9 K6 O5 165.05(18) 1_655 . ?
F17 K6 O5 80.90(18) . . ?
F10 K6 O5 139.82(19) 1_655 . ?
F15 K6 O5 95.79(17) 2_655 . ?
F6 K6 O6 61.95(17) 3_665 1_655 ?
F19 K6 O6 139.11(18) . 1_655 ?
F2 K6 O6 115.00(18) . 1_655 ?
F9 K6 O6 48.85(15) 1_655 1_655 ?
F17 K6 O6 68.66(17) . 1_655 ?
F10 K6 O6 50.83(16) 1_655 1_655 ?
F15 K6 O6 128.16(18) 2_655 1_655 ?
O5 K6 O6 134.84(19) . 1_655 ?
F6 K6 Ti1 87.87(14) 3_665 1_655 ?
F19 K6 Ti1 143.61(15) . 1_655 ?
F2 K6 Ti1 106.06(14) . 1_655 ?
F9 K6 Ti1 29.57(11) 1_655 1_655 ?
F17 K6 Ti1 82.02(14) . 1_655 ?
F10 K6 Ti1 29.69(12) 1_655 1_655 ?
F15 K6 Ti1 96.21(13) 2_655 1_655 ?
O5 K6 Ti1 162.50(15) . 1_655 ?
O6 K6 Ti1 31.98(11) 1_655 1_655 ?
F6 K6 Ti3 117.54(15) 3_665 . ?
F19 K6 Ti3 116.32(14) . . ?
F2 K6 Ti3 28.07(12) . . ?
F9 K6 Ti3 128.67(13) 1_655 . ?
F17 K6 Ti3 27.87(12) . . ?
F10 K6 Ti3 74.06(14) 1_655 . ?
F15 K6 Ti3 97.58(14) 2_655 . ?
O5 K6 Ti3 65.97(12) . . ?
O6 K6 Ti3 94.92(14) 1_655 . ?
Ti1 K6 Ti3 99.79(7) 1_655 . ?
F6 K6 Ti5 87.33(14) 3_665 . ?
F19 K6 Ti5 23.81(11) . . ?
F2 K6 Ti5 84.54(13) . . ?
F9 K6 Ti5 137.89(14) 1_655 . ?
F17 K6 Ti5 110.04(15) . . ?
F10 K6 Ti5 159.38(14) 1_655 . ?
F15 K6 Ti5 80.89(13) 2_655 . ?
O5 K6 Ti5 29.13(11) . . ?
O6 K6 Ti5 148.34(13) 1_655 . ?
Ti1 K6 Ti5 167.41(9) 1_655 . ?
Ti3 K6 Ti5 92.74(7) . . ?
F16 K7 F21 120.5(2) . . ?
F16 K7 F13 90.43(19) . 3_665 ?
F21 K7 F13 79.78(17) . 3_665 ?
F16 K7 F8 118.61(19) . 3_565 ?
F21 K7 F8 66.45(17) . 3_565 ?
F13 K7 F8 143.22(19) 3_665 3_565 ?
F16 K7 F11 109.23(19) . 3_665 ?
F21 K7 F11 124.37(19) . 3_665 ?
F13 K7 F11 76.33(18) 3_665 3_665 ?
F8 K7 F11 110.6(2) 3_565 3_665 ?
F16 K7 F17 69.0(2) . 3_665 ?
F21 K7 F17 167.6(2) . 3_665 ?
F13 K7 F17 109.26(18) 3_665 3_665 ?
F8 K7 F17 102.44(19) 3_565 3_665 ?
F11 K7 F17 52.74(18) 3_665 3_665 ?
F16 K7 O7 54.10(18) . . ?
F21 K7 O7 111.19(19) . . ?
F13 K7 O7 144.0(2) 3_665 . ?
F8 K7 O7 66.51(18) 3_565 . ?
F11 K7 O7 117.62(19) 3_665 . ?
F17 K7 O7 66.75(18) 3_665 . ?
F16 K7 O1 64.79(18) . 3_665 ?
F21 K7 O1 139.06(18) . 3_665 ?
F13 K7 O1 59.29(17) 3_665 3_665 ?
F8 K7 O1 151.52(19) 3_565 3_665 ?
F11 K7 O1 48.62(17) 3_665 3_665 ?
F17 K7 O1 50.54(17) 3_665 3_665 ?
O7 K7 O1 103.35(19) . 3_665 ?
F16 K7 O3 49.91(17) . . ?
F21 K7 O3 76.45(16) . . ?
F13 K7 O3 105.52(19) 3_665 . ?
F8 K7 O3 81.06(18) 3_565 . ?
F11 K7 O3 158.57(18) 3_665 . ?
F17 K7 O3 108.17(18) 3_665 . ?
O7 K7 O3 49.19(17) . . ?
O1 K7 O3 113.31(18) 3_665 . ?
F16 K7 F22 149.77(18) . 3_675 ?
F21 K7 F22 68.10(16) . 3_675 ?
F13 K7 F22 61.40(15) 3_665 3_675 ?
F8 K7 F22 91.57(17) 3_565 3_675 ?
F11 K7 F22 56.31(16) 3_665 3_675 ?
F17 K7 F22 108.14(18) 3_665 3_675 ?
O7 K7 F22 154.48(18) . 3_675 ?
O1 K7 F22 89.74(16) 3_665 3_675 ?
O3 K7 F22 143.69(17) . 3_675 ?
F16 K7 Ti2 27.40(12) . . ?
F21 K7 Ti2 107.46(14) . . ?
F13 K7 Ti2 112.88(14) 3_665 . ?
F8 K7 Ti2 91.58(14) 3_565 . ?
F11 K7 Ti2 128.06(14) 3_665 . ?
F17 K7 Ti2 77.38(15) 3_665 . ?
O7 K7 Ti2 31.66(12) . . ?
O1 K7 Ti2 90.53(13) 3_665 . ?
O3 K7 Ti2 31.08(11) . . ?
F22 K7 Ti2 172.88(13) 3_675 . ?
F16 K7 Ti3 81.16(15) . 3_665 ?
F21 K7 Ti3 152.64(14) . 3_665 ?
F13 K7 Ti3 83.83(13) 3_665 3_665 ?
F8 K7 Ti3 120.39(15) 3_565 3_665 ?
F11 K7 Ti3 29.17(12) 3_665 3_665 ?
F17 K7 Ti3 28.55(12) 3_665 3_665 ?
O7 K7 Ti3 94.91(15) . 3_665 ?
O1 K7 Ti3 31.51(12) 3_665 3_665 ?
O3 K7 Ti3 129.44(13) . 3_665 ?
F22 K7 Ti3 84.84(12) 3_675 3_665 ?
Ti2 K7 Ti3 99.04(7) . 3_665 ?
F15 K8 F5 130.3(2) . 1_655 ?
F15 K8 F7 80.04(18) . 2_645 ?
F5 K8 F7 77.81(17) 1_655 2_645 ?
F15 K8 F1 90.3(2) . 1_655 ?
F5 K8 F1 119.02(18) 1_655 1_655 ?
F7 K8 F1 162.76(19) 2_645 1_655 ?
F15 K8 F2 73.47(18) . 2_645 ?
F5 K8 F2 148.8(2) 1_655 2_645 ?
F7 K8 F2 89.21(18) 2_645 2_645 ?
F1 K8 F2 74.28(18) 1_655 2_645 ?
F15 K8 O8 113.4(2) . 1_655 ?
F5 K8 O8 66.83(18) 1_655 1_655 ?
F7 K8 O8 142.5(2) 2_645 1_655 ?
F1 K8 O8 54.66(18) 1_655 1_655 ?
F2 K8 O8 127.77(19) 2_645 1_655 ?
F15 K8 F10 76.52(19) . 1_655 ?
F5 K8 F10 53.89(16) 1_655 1_655 ?
F7 K8 F10 66.56(17) 2_645 1_655 ?
F1 K8 F10 125.2(2) 1_655 1_655 ?
F2 K8 F10 144.20(19) 2_645 1_655 ?
O8 K8 F10 82.18(18) 1_655 1_655 ?
F15 K8 F12 143.8(2) . 1_655 ?
F5 K8 F12 78.90(18) 1_655 1_655 ?
F7 K8 F12 132.84(19) 2_645 1_655 ?
F1 K8 F12 53.89(18) 1_655 1_655 ?
F2 K8 F12 90.1(2) 2_645 1_655 ?
O8 K8 F12 52.83(18) 1_655 1_655 ?
F10 K8 F12 125.71(19) 1_655 1_655 ?
F15 K8 F17 50.30(17) . . ?
F5 K8 F17 98.98(18) 1_655 . ?
F7 K8 F17 111.20(18) 2_645 . ?
F1 K8 F17 71.8(2) 1_655 . ?
F2 K8 F17 112.18(18) 2_645 . ?
O8 K8 F17 64.55(18) 1_655 . ?
F10 K8 F17 58.81(18) 1_655 . ?
F12 K8 F17 112.56(18) 1_655 . ?
F15 K8 Ti4 117.40(16) . 1_655 ?
F5 K8 Ti4 89.66(13) 1_655 1_655 ?
F7 K8 Ti4 162.56(16) 2_645 1_655 ?
F1 K8 Ti4 30.39(12) 1_655 1_655 ?
F2 K8 Ti4 95.64(14) 2_645 1_655 ?
O8 K8 Ti4 33.37(13) 1_655 1_655 ?
F10 K8 Ti4 115.48(15) 1_655 1_655 ?
F12 K8 Ti4 30.83(12) 1_655 1_655 ?
F17 K8 Ti4 82.46(13) . 1_655 ?
F15 K8 Ti1 104.02(15) . 1_655 ?
F5 K8 Ti1 27.29(11) 1_655 1_655 ?
F7 K8 Ti1 76.12(13) 2_645 1_655 ?
F1 K8 Ti1 120.37(15) 1_655 1_655 ?
F2 K8 Ti1 165.32(15) 2_645 1_655 ?
O8 K8 Ti1 66.74(14) 1_655 1_655 ?
F10 K8 Ti1 27.90(11) 1_655 1_655 ?
F12 K8 Ti1 99.39(15) 1_655 1_655 ?
F17 K8 Ti1 74.56(13) . 1_655 ?
Ti4 K8 Ti1 98.23(7) 1_655 1_655 ?
F15 K8 K5 45.57(14) . 2_655 ?
F5 K8 K5 89.54(13) 1_655 2_655 ?
F7 K8 K5 44.34(12) 2_645 2_655 ?
F1 K8 K5 133.04(17) 1_655 2_655 ?
F2 K8 K5 100.88(14) 2_645 2_655 ?
O8 K8 K5 120.75(16) 1_655 2_655 ?
F10 K8 K5 43.36(12) 1_655 2_655 ?
F12 K8 K5 168.30(16) 1_655 2_655 ?
F17 K8 K5 67.17(13) . 2_655 ?
Ti4 K8 K5 149.09(11) 1_655 2_655 ?
Ti1 K8 K5 69.06(6) 1_655 2_655 ?
O1 P1 O5 109.9(4) . . ?
O1 P1 O3 109.7(4) . . ?
O5 P1 O3 107.7(4) . . ?
O1 P1 O4 111.1(4) . . ?
O5 P1 O4 109.5(4) . . ?
O3 P1 O4 108.9(4) . . ?
O1 P1 K3 158.6(3) . 3_565 ?
O5 P1 K3 91.4(3) . 3_565 ?
O3 P1 K3 58.8(3) . 3_565 ?
O4 P1 K3 62.0(3) . 3_565 ?
O6 P2 O8 110.4(3) . . ?
O6 P2 O2 110.1(4) . . ?
O8 P2 O2 109.6(4) . . ?
O6 P2 O7 109.2(4) . 3_565 ?
O8 P2 O7 108.0(4) . 3_565 ?
O2 P2 O7 109.4(5) . 3_565 ?
O6 P2 K3 159.0(3) . . ?
O8 P2 K3 90.3(2) . . ?
O2 P2 K3 57.1(3) . . ?
O7 P2 K3 65.4(3) 3_565 . ?
O6 P2 K3 47.6(2) . 3_565 ?
O8 P2 K3 157.7(3) . 3_565 ?
O2 P2 K3 80.2(3) . 3_565 ?
O7 P2 K3 86.2(3) 3_565 3_565 ?
K3 P2 K3 111.42(7) . 3_565 ?
P1 O1 Ti3 147.2(4) . . ?
P1 O1 K4 111.4(3) . . ?
Ti3 O1 K4 89.7(2) . . ?
P1 O1 K7 121.6(4) . 3_665 ?
Ti3 O1 K7 85.0(2) . 3_665 ?
K4 O1 K7 81.58(16) . 3_665 ?
P2 O2 Ti2 159.9(5) . . ?
P2 O2 K3 97.9(4) . . ?
Ti2 O2 K3 100.1(3) . . ?
P1 O3 Ti2 148.4(4) . . ?
P1 O3 K3 97.3(3) . 3_565 ?
Ti2 O3 K3 105.0(3) . 3_565 ?
P1 O3 K7 121.1(4) . . ?
Ti2 O3 K7 83.2(2) . . ?
K3 O3 K7 85.52(16) 3_565 . ?
P1 O4 Ti1 154.2(5) . . ?
P1 O4 K3 93.9(3) . 3_565 ?
Ti1 O4 K3 87.4(2) . 3_565 ?
P1 O5 Ti5 144.0(4) . . ?
P1 O5 K6 119.9(3) . . ?
Ti5 O5 K6 94.5(2) . . ?
P2 O6 Ti1 146.9(4) . . ?
P2 O6 K3 110.6(3) . 3_565 ?
Ti1 O6 K3 96.1(2) . 3_565 ?
P2 O6 K6 117.5(3) . 1_455 ?
Ti1 O6 K6 84.3(2) . 1_455 ?
K3 O6 K6 82.32(16) 3_565 1_455 ?
P2 O7 Ti2 142.4(4) 3_565 . ?
P2 O7 K7 120.7(3) 3_565 . ?
Ti2 O7 K7 94.1(2) . . ?
P2 O7 K3 89.2(3) 3_565 3_565 ?
Ti2 O7 K3 104.1(3) . 3_565 ?
K7 O7 K3 92.10(18) . 3_565 ?
P2 O8 Ti4 139.6(4) . . ?
P2 O8 K8 126.9(3) . 1_455 ?
Ti4 O8 K8 93.5(2) . 1_455 ?
P2 O8 K4 97.8(3) . . ?
Ti4 O8 K4 86.1(2) . . ?
K8 O8 K4 83.81(18) 1_455 . ?
Ti4 F1 K5 160.2(3) . 1_455 ?
Ti4 F1 K8 99.8(3) . 1_455 ?
K5 F1 K8 95.1(2) 1_455 1_455 ?
Ti3 F2 K5 106.1(2) . 2_655 ?
Ti3 F2 K6 107.4(3) . . ?
K5 F2 K6 95.01(19) 2_655 . ?
Ti3 F2 K8 143.0(3) . 2_655 ?
K5 F2 K8 90.02(18) 2_655 2_655 ?
K6 F2 K8 104.0(2) . 2_655 ?
Ti3 F3 K1 170.9(5) . 2_545 ?
Ti3 F3 K4 90.8(3) . . ?
K1 F3 K4 96.3(2) 2_545 . ?
Ti4 F4 K3 138.8(3) . 3 ?
Ti4 F4 K2 104.6(2) . 3_565 ?
K3 F4 K2 93.89(18) 3 3_565 ?
Ti1 F5 K1 108.3(2) . 2_545 ?
Ti1 F5 K4 133.8(3) . . ?
K1 F5 K4 103.55(17) 2_545 . ?
Ti1 F5 K8 109.8(2) . 1_455 ?
K1 F5 K8 94.60(19) 2_545 1_455 ?
K4 F5 K8 99.77(18) . 1_455 ?
Ti2 F6 K6 122.7(3) . 3_665 ?
Ti2 F6 K3 116.3(2) . . ?
K6 F6 K3 103.99(19) 3_665 . ?
Ti2 F6 K2 109.0(2) . 1_545 ?
K6 F6 K2 104.18(19) 3_665 1_545 ?
K3 F6 K2 97.06(18) . 1_545 ?
Ti5 F7 K5 97.4(2) . 1_565 ?
Ti5 F7 K1 107.8(2) . . ?
K5 F7 K1 129.4(2) 1_565 . ?
Ti5 F7 K8 144.5(3) . 2_655 ?
K5 F7 K8 90.02(17) 1_565 2_655 ?
K1 F7 K8 93.45(18) . 2_655 ?
Ti4 F8 K3 111.3(3) . . ?
Ti4 F8 K2 106.8(3) . 3_565 ?
K3 F8 K2 109.2(2) . 3_565 ?
Ti4 F8 K7 116.6(3) . 3_565 ?
K3 F8 K7 107.9(2) . 3_565 ?
K2 F8 K7 104.7(2) 3_565 3_565 ?
Ti1 F9 K1 113.1(2) . . ?
Ti1 F9 K6 102.5(2) . 1_455 ?
K1 F9 K6 135.8(2) . 1_455 ?
Ti1 F9 K3 105.8(2) . 3_565 ?
K1 F9 K3 98.20(19) . 3_565 ?
K6 F9 K3 96.24(18) 1_455 3_565 ?
Ti1 F10 K5 150.2(3) . 2 ?
Ti1 F10 K6 100.6(2) . 1_455 ?
K5 F10 K6 94.52(19) 2 1_455 ?
Ti1 F10 K8 104.5(3) . 1_455 ?
K5 F10 K8 87.82(18) 2 1_455 ?
K6 F10 K8 123.5(2) 1_455 1_455 ?
Ti3 F11 K5 129.3(3) . . ?
Ti3 F11 K4 107.3(3) . . ?
K5 F11 K4 107.7(2) . . ?
Ti3 F11 K7 102.4(3) . 3_665 ?
K5 F11 K7 106.3(2) . 3_665 ?
K4 F11 K7 100.0(2) . 3_665 ?
Ti4 F12 K1 129.8(3) . 1_545 ?
Ti4 F12 K4 113.9(3) . . ?
K1 F12 K4 98.2(2) 1_545 . ?
Ti4 F12 K8 93.9(3) . 1_455 ?
K1 F12 K8 120.6(3) 1_545 1_455 ?
K4 F12 K8 96.6(2) . 1_455 ?
Ti2 F13 K4 124.3(3) . . ?
Ti2 F13 K7 121.1(3) . 3_665 ?
K4 F13 K7 101.12(18) . 3_665 ?
Ti2 F13 K2 109.0(2) . 1_545 ?
K4 F13 K2 98.21(19) . 1_545 ?
K7 F13 K2 97.80(18) 3_665 1_545 ?
Ti1 F14 K4 151.2(3) . 2 ?
Ti1 F14 K1 101.5(3) . 2_545 ?
K4 F14 K1 88.09(18) 2 2_545 ?
Ti1 F14 K1 89.9(2) . . ?
K4 F14 K1 89.36(18) 2 . ?
K1 F14 K1 160.4(2) 2_545 . ?
Ti3 F15 K8 118.5(3) . . ?
Ti3 F15 K5 104.0(3) . 2_655 ?
K8 F15 K5 88.94(18) . 2_655 ?
Ti3 F15 K6 137.3(3) . 2_645 ?
K8 F15 K6 98.10(18) . 2_645 ?
K5 F15 K6 97.32(19) 2_655 2_645 ?
Ti2 F16 K7 108.2(3) . . ?
Ti3 F17 K6 105.5(3) . . ?
Ti3 F17 K7 102.4(3) . 3_665 ?
K6 F17 K7 122.7(3) . 3_665 ?
Ti3 F17 K8 100.2(3) . . ?
K6 F17 K8 112.5(2) . . ?
K7 F17 K8 110.3(2) 3_665 . ?
Ti4 F18 K2 165.4(4) . 1_545 ?
Ti4 F18 K3 101.8(3) . . ?
K2 F18 K3 91.0(2) 1_545 . ?
Ti4 F18 K4 91.2(3) . . ?
K2 F18 K4 86.13(19) 1_545 . ?
K3 F18 K4 129.5(2) . . ?
Ti5 F19 K6 120.8(3) . . ?
Ti5 F19 K5 95.6(2) . 1_565 ?
K6 F19 K5 107.3(2) . 1_565 ?
Ti5 F19 K2 106.7(2) . 3_675 ?
K6 F19 K2 101.20(18) . 3_675 ?
K5 F19 K2 127.2(2) 1_565 3_675 ?
Ti5 F20 K3 142.4(3) . 3_565 ?
Ti5 F20 K1 105.9(2) . . ?
K3 F20 K1 98.1(2) 3_565 . ?
Ti5 F20 K2 86.6(2) . . ?
K3 F20 K2 99.48(18) 3_565 . ?
K1 F20 K2 130.5(2) . . ?
Ti5 F21 K7 137.6(3) . . ?
Ti5 F21 K2 108.2(2) . 3_675 ?
K7 F21 K2 96.85(17) . 3_675 ?
Ti5 F21 K2 99.4(2) . . ?
K7 F21 K2 103.60(18) . . ?
K2 F21 K2 109.67(18) 3_675 . ?
Ti5 F22 K2 99.2(2) . . ?
Ti5 F22 K4 134.1(3) . 1_565 ?
K2 F22 K4 91.19(17) . 1_565 ?
Ti5 F22 K5 88.1(2) . 1_565 ?
K2 F22 K5 168.4(2) . 1_565 ?
K4 F22 K5 90.15(17) 1_565 1_565 ?
Ti5 F22 K7 142.2(3) . 3_675 ?
K2 F22 K7 83.87(16) . 3_675 ?
K4 F22 K7 83.09(14) 1_565 3_675 ?
K5 F22 K7 84.82(15) 1_565 3_675 ?

loop_
_geom_bond_atom_site_label_1
_geom_bond_atom_site_label_2
_geom_bond_distance
_geom_bond_site_symmetry_2
_geom_bond_publ_flag
Ti1 F14 1.832(6) . ?
Ti1 F10 1.849(6) . ?
Ti1 F9 1.855(5) . ?
Ti1 F5 1.865(5) . ?
Ti1 O4 1.916(6) . ?
Ti1 O6 1.953(6) . ?
Ti1 K6 3.670(3) 1_455 ?
Ti1 K1 3.713(3) . ?
Ti1 K1 3.716(3) 2_545 ?
Ti1 K3 3.769(3) 3_565 ?
Ti1 K8 3.826(3) 1_455 ?
Ti2 F16 1.797(6) . ?
Ti2 F6 1.860(5) . ?
Ti2 F13 1.861(5) . ?
Ti2 O2 1.920(7) . ?
Ti2 O3 1.929(6) . ?
Ti2 O7 1.952(6) . ?
Ti2 K7 3.710(3) . ?
Ti2 K2 3.840(3) 1_545 ?
Ti2 K3 3.866(3) . ?
Ti2 K6 3.958(3) 3_665 ?
Ti2 K4 4.043(3) . ?
Ti2 K7 4.073(3) 3_665 ?
Ti3 F3 1.820(6) . ?
Ti3 F17 1.826(6) . ?
Ti3 F2 1.856(6) . ?
Ti3 F11 1.862(6) . ?
Ti3 F15 1.872(6) . ?
Ti3 O1 1.957(7) . ?
Ti3 K4 3.675(3) . ?
Ti3 K5 3.699(3) 2_655 ?
Ti3 K7 3.731(3) 3_665 ?
Ti3 K6 3.764(3) . ?
Ti3 K5 4.011(3) . ?
Ti3 K8 4.011(4) . ?
Ti4 F4 1.830(6) . ?
Ti4 F18 1.835(6) . ?
Ti4 F1 1.846(6) . ?
Ti4 F12 1.847(6) . ?
Ti4 F8 1.852(6) . ?
Ti4 O8 1.981(6) . ?
Ti4 K8 3.595(3) 1_455 ?
Ti4 K2 3.746(3) 3_565 ?
Ti4 K4 3.828(3) . ?
Ti4 K3 3.832(3) . ?
Ti4 K1 4.010(3) 1_545 ?
Ti4 K7 4.027(3) 3_565 ?
Ti5 F20 1.842(5) . ?
Ti5 F21 1.845(5) . ?
Ti5 F19 1.856(5) . ?
Ti5 F22 1.862(5) . ?
Ti5 F7 1.876(5) . ?
Ti5 O5 1.928(6) . ?
Ti5 K5 3.488(3) 1_565 ?
Ti5 K2 3.662(3) . ?
Ti5 K1 3.754(3) . ?
Ti5 K2 3.858(3) 3_675 ?
Ti5 K6 3.948(3) . ?
Ti5 K3 4.197(3) 3_565 ?
K1 F3 2.536(7) 2 ?
K1 F12 2.568(6) 1_565 ?
K1 F9 2.571(6) . ?
K1 F5 2.681(6) 2 ?
K1 F7 2.729(6) . ?
K1 F20 2.805(6) . ?
K1 F14 2.888(7) 2 ?
K1 F14 3.232(7) . ?
K1 Ti1 3.716(3) 2 ?
K1 K4 3.973(3) 1_565 ?
K2 F18 2.733(6) 1_565 ?
K2 F8 2.765(6) 3_565 ?
K2 F13 2.806(6) 1_565 ?
K2 F6 2.807(6) 1_565 ?
K2 F4 2.839(7) 3_565 ?
K2 F21 2.860(6) 3_675 ?
K2 F22 2.868(6) . ?
K2 F21 2.875(6) . ?
K2 F19 2.889(6) 3_675 ?
K2 F20 3.274(6) . ?
K2 Ti4 3.746(3) 3_565 ?
K3 F20 2.585(6) 3_565 ?
K3 F6 2.663(6) . ?
K3 F8 2.750(7) . ?
K3 F4 2.772(6) 3 ?
K3 F9 2.814(6) 3_565 ?
K3 F18 3.011(8) . ?
K3 O6 3.024(7) 3_565 ?
K3 O2 3.036(9) . ?
K3 O3 3.250(7) 3_565 ?
K3 O7 3.258(7) 3_565 ?
K3 O4 3.335(8) 3_565 ?
K3 P2 3.582(3) . ?
K4 F11 2.663(7) . ?
K4 F12 2.688(7) . ?
K4 F13 2.691(6) . ?
K4 F5 2.753(6) . ?
K4 F14 2.826(6) 2_545 ?
K4 F22 2.949(6) 1_545 ?
K4 O1 3.121(7) . ?
K4 F3 3.168(9) . ?
K4 F18 3.320(8) . ?
K4 O8 3.412(7) . ?
K5 F1 2.527(6) 1_655 ?
K5 F11 2.564(6) . ?
K5 F10 2.663(6) 2_545 ?
K5 F7 2.709(6) 1_545 ?
K5 F2 2.726(6) 2_645 ?
K5 F15 2.768(6) 2_645 ?
K5 F19 2.778(6) 1_545 ?
K5 F22 3.013(6) 1_545 ?
K5 Ti5 3.488(3) 1_545 ?
K5 Ti3 3.699(3) 2_645 ?
K5 K8 3.876(3) 2_645 ?
K5 K8 3.925(3) . ?
K6 F6 2.631(6) 3_665 ?
K6 F19 2.661(6) . ?
K6 F2 2.766(7) . ?
K6 F9 2.789(6) 1_655 ?
K6 F17 2.839(8) . ?
K6 F10 2.848(7) 1_655 ?
K6 F15 3.061(7) 2_655 ?
K6 O5 3.297(7) . ?
K6 O6 3.306(7) 1_655 ?
K6 Ti1 3.670(3) 1_655 ?
K7 F16 2.733(7) . ?
K7 F21 2.774(6) . ?
K7 F13 2.787(6) 3_665 ?
K7 F8 2.841(7) 3_565 ?
K7 F11 2.857(8) 3_665 ?
K7 F17 2.885(7) 3_665 ?
K7 O7 3.017(7) . ?
K7 O1 3.350(7) 3_665 ?
K7 O3 3.407(8) . ?
K7 F22 3.410(6) 3_675 ?
K7 Ti3 3.731(3) 3_665 ?
K8 F15 2.764(7) . ?
K8 F5 2.767(6) 1_655 ?
K8 F7 2.771(6) 2_645 ?
K8 F1 2.786(7) 1_655 ?
K8 F2 2.824(6) 2_645 ?
K8 O8 2.880(6) 1_655 ?
K8 F10 2.919(7) 1_655 ?
K8 F12 2.961(8) 1_655 ?
K8 F17 3.262(8) . ?
K8 Ti4 3.595(3) 1_655 ?
K8 Ti1 3.826(3) 1_655 ?
K8 K5 3.876(3) 2_655 ?
P1 O1 1.516(7) . ?
P1 O5 1.527(7) . ?
P1 O3 1.537(7) . ?
P1 O4 1.544(7) . ?
P1 K3 3.768(3) 3_565 ?
P2 O6 1.517(6) . ?
P2 O8 1.524(6) . ?
P2 O2 1.529(7) . ?
P2 O7 1.536(6) 3_565 ?
P2 K3 3.831(3) 3_565 ?
O1 K7 3.350(7) 3_665 ?
O3 K3 3.250(7) 3_565 ?
O4 K3 3.335(8) 3_565 ?
O6 K3 3.024(7) 3_565 ?
O6 K6 3.306(7) 1_455 ?
O7 P2 1.536(6) 3_565 ?
O7 K3 3.258(7) 3_565 ?
O8 K8 2.880(6) 1_455 ?
F1 K5 2.527(6) 1_455 ?
F1 K8 2.786(7) 1_455 ?
F2 K5 2.726(6) 2_655 ?
F2 K8 2.824(6) 2_655 ?
F3 K1 2.536(7) 2_545 ?
F4 K3 2.772(6) 3 ?
F4 K2 2.839(6) 3_565 ?
F5 K1 2.681(6) 2_545 ?
F5 K8 2.767(6) 1_455 ?
F6 K6 2.631(6) 3_665 ?
F6 K2 2.807(6) 1_545 ?
F7 K5 2.709(6) 1_565 ?
F7 K8 2.771(6) 2_655 ?
F8 K2 2.765(6) 3_565 ?
F8 K7 2.841(7) 3_565 ?
F9 K6 2.789(6) 1_455 ?
F9 K3 2.814(6) 3_565 ?
F10 K5 2.663(6) 2 ?
F10 K6 2.848(7) 1_455 ?
F10 K8 2.919(7) 1_455 ?
F11 K7 2.857(8) 3_665 ?
F12 K1 2.568(6) 1_545 ?
F12 K8 2.961(8) 1_455 ?
F13 K7 2.787(6) 3_665 ?
F13 K2 2.806(6) 1_545 ?
F14 K4 2.826(6) 2 ?
F14 K1 2.888(7) 2_545 ?
F15 K5 2.768(6) 2_655 ?
F15 K6 3.061(7) 2_645 ?
F17 K7 2.885(7) 3_665 ?
F18 K2 2.733(6) 1_545 ?
F19 K5 2.778(6) 1_565 ?
F19 K2 2.889(6) 3_675 ?
F20 K3 2.585(6) 3_565 ?
F21 K2 2.860(6) 3_675 ?
F22 K4 2.949(6) 1_565 ?
F22 K5 3.013(6) 1_565 ?
F22 K7 3.410(6) 3_675 ?
